data_2023040
loop_
_publ_author_name
'Kraft, Bradley M.'
'Brennessel, William W.'
'Andrews, Jordan W.'
'Viggiani, Michael T.'
'Kittrell, Nathan F.'
'Heckman, Matthew T.'

_publ_section_title
;
 Synthesis and crystal structures of
 bis-[1-oxopyridin-2-olato(1-)]bis-(penta-fluoro-phen-yl)silicon(IV)-tetra-hydro-furan-pentane
 (2/1/1), bis-[1-oxopyridin-2-olato(1-)]bis-(<i>p</i>-tol-yl)silicon(IV),
 and dimesitylbis[1-oxopyridin-2-olato(1-)]silicon(IV).
;
_journal_coeditor_code EE2004
_journal_issue 'Pt 3'
_journal_name_full 'Acta crystallographica. Section E, Crystallographic communications'
_journal_page_first 318
_journal_page_last 324
_journal_paper_doi 10.1107/S2056989024001543
_journal_volume 80
_journal_year 2024
_chemical_absolute_configuration ad
_chemical_formula_moiety 'C28 H30 N2 O4 Si'
_chemical_formula_sum 'C28 H30 N2 O4 Si'
_chemical_formula_weight 486.63
_chemical_name_common
;
Bis[1-oxopyridin-2-olato(1-)]bis(2,4,6-trimethylphenyl)silicon(IV)
;
_chemical_name_systematic
;
Dimesitylbis[1-oxopyridin-2-olato(1-)]silicon(IV)
;
_space_group_crystal_system orthorhombic
_space_group_IT_number 19
_space_group_name_Hall 'P 2ac 2ab'
_space_group_name_H-M_alt 'P 21 21 21'
_atom_sites_solution_hydrogens geom
_atom_sites_solution_primary dual
_atom_sites_solution_secondary difmap
_audit_creation_method
;
Olex2 1.5
(compiled 2023.08.24 svn.re1ec1418 for OlexSys, GUI svn.r6817)
;
_cell_angle_alpha 90
_cell_angle_beta 90
_cell_angle_gamma 90
_cell_formula_units_Z 4
_cell_length_a 12.5710(2)
_cell_length_b 12.68898(19)
_cell_length_c 15.3580(2)
_cell_measurement_reflns_used 11827
_cell_measurement_temperature 100.00(10)
_cell_measurement_theta_max 76.9300
_cell_measurement_theta_min 4.5080
_cell_volume 2449.80(6)
_computing_cell_refinement
;
CrysAlisPro 1.171.40.68a (Rigaku OD, 2019)
;
_computing_data_collection
;
CrysAlisPro 1.171.40.68a (Rigaku OD, 2019)
;
_computing_data_reduction
;
CrysAlisPro 1.171.40.68a (Rigaku OD, 2019)
;
_computing_molecular_graphics
;
Olex2 1.5 (Dolomanov <i>et al.</i>,  2009)
;
_computing_publication_material
;
Olex2 1.5 (Dolomanov <i>et al.</i>,  2009)
;
_computing_structure_refinement
;
<i>SHELXL2019/3</i> (Sheldrick, 2015b)
;
_computing_structure_solution
;
<i>SHELXT2018/2</i> (Sheldrick, 2015a)
;
_diffrn_ambient_temperature 100.00(10)
_diffrn_detector 'Hybrid Pixel Array Detector'
_diffrn_detector_area_resol_mean 10.0000
_diffrn_measured_fraction_theta_full 1.000
_diffrn_measured_fraction_theta_max 0.994
_diffrn_measurement_device 'four-circle diffractometer'
_diffrn_measurement_device_type 'XtaLAB Synergy, Dualflex, HyPix'
_diffrn_measurement_method '\w scans'
_diffrn_radiation_monochromator mirror
_diffrn_radiation_probe x-ray
_diffrn_radiation_type 'Cu K\a'
_diffrn_radiation_wavelength 1.54184
_diffrn_reflns_av_R_equivalents 0.0480
_diffrn_reflns_av_unetI/netI 0.0391
_diffrn_reflns_limit_h_max 13
_diffrn_reflns_limit_h_min -15
_diffrn_reflns_limit_k_max 13
_diffrn_reflns_limit_k_min -15
_diffrn_reflns_limit_l_max 19
_diffrn_reflns_limit_l_min -19
_diffrn_reflns_number 22120
_diffrn_reflns_theta_full 74.504
_diffrn_reflns_theta_max 77.689
_diffrn_reflns_theta_min 4.520
_diffrn_source 'micro-focus sealed X-ray tube'
_exptl_absorpt_coefficient_mu 1.154
_exptl_absorpt_correction_T_max 1.00000
_exptl_absorpt_correction_T_min 0.67367
_exptl_absorpt_correction_type multi-scan
_exptl_absorpt_process_details
;
(CrysAlisPro; Rigaku OD, 2019)
;
_exptl_crystal_colour colourless
_exptl_crystal_density_diffrn 1.319
_exptl_crystal_description block
_exptl_crystal_F_000 1032
_exptl_crystal_size_max 0.094
_exptl_crystal_size_mid 0.066
_exptl_crystal_size_min 0.058
_refine_diff_density_max 0.266
_refine_diff_density_min -0.249
_refine_ls_abs_structure_details
;
Flack <i>x</i> determined using 1985 quotients
[(<i>I</i>^+^)-(<i>I</i>^-^)]/[(<i>I</i>^+^)+(<i>I</i>^-^)]
(Parsons et al., 2013)
;
_refine_ls_abs_structure_Flack -0.034(17)
_refine_ls_extinction_method none
_refine_ls_goodness_of_fit_ref 1.045
_refine_ls_hydrogen_treatment constr
_refine_ls_matrix_type full
_refine_ls_number_parameters 324
_refine_ls_number_reflns 5138
_refine_ls_number_restraints 0
_refine_ls_restrained_S_all 1.045
_refine_ls_R_factor_all 0.0342
_refine_ls_R_factor_gt 0.0316
_refine_ls_shift/su_max 0.000
_refine_ls_shift/su_mean 0.000
_refine_ls_structure_factor_coef Fsqd
_refine_ls_weighting_details 'w=1/[\s^2^(Fo^2^)+(0.0363P)^2^+0.5221P] where P=(Fo^2^+2Fc^2^)/3'
_refine_ls_weighting_scheme calc
_refine_ls_wR_factor_gt 0.0775
_refine_ls_wR_factor_ref 0.0787
_reflns_number_gt 4847
_reflns_number_total 5138
_reflns_threshold_expression 'I > 2\s(I)'
_cod_data_source_file ee2004sup1.cif
_cod_data_source_block 3
_cod_depositor_comments 'Adding full bibliography for 2023038--2023040.cif.'
_cod_original_cell_volume 2449.80(7)
_cod_database_code 2023040
_cod_database_fobs_code 2023040
_shelx_space_group_comment
;
The symmetry employed for this shelxl refinement is uniquely defined
by the following loop, which should always be used as a source of
symmetry information in preference to the above space-group names.
They are only intended as comments.
;
_shelx_estimated_absorpt_t_min 0.899
_shelx_estimated_absorpt_t_max 0.936

loop_
_space_group_symop_operation_xyz
'x, y, z'
'-x+1/2, -y, z+1/2'
'-x, y+1/2, -z+1/2'
'x+1/2, -y+1/2, -z'

loop_
_atom_site_type_symbol
_atom_site_label
_atom_site_fract_x
_atom_site_fract_y
_atom_site_fract_z
_atom_site_U_iso_or_equiv
_atom_site_adp_type
_atom_site_calc_flag
_atom_site_occupancy
_atom_site_disorder_assembly
_atom_site_disorder_group
Si Si1 0.74087(5) 0.70602(4) 0.61168(4) 0.01803(13) Uani d 1 . .
O O1 0.85697(13) 0.71920(12) 0.53026(10) 0.0221(3) Uani d 1 . .
O O2 0.74861(14) 0.56957(11) 0.58288(10) 0.0214(3) Uani d 1 . .
O O3 0.65878(13) 0.71836(12) 0.50381(10) 0.0234(3) Uani d 1 . .
O O4 0.73653(13) 0.84835(11) 0.60520(10) 0.0211(3) Uani d 1 . .
N N1 0.87289(15) 0.62870(15) 0.48904(12) 0.0189(4) Uani d 0.69(3) A 1
N N2 0.65746(17) 0.81659(16) 0.47604(13) 0.0220(5) Uani d 0.62(3) B 1
C C1 0.81438(17) 0.54657(16) 0.51912(13) 0.0188(5) Uani d 0.69(3) A 1
C C2 0.8272(2) 0.44746(17) 0.48429(15) 0.0231(5) Uani d 1 . .
H H2A 0.787040 0.389558 0.505675 0.028 Uiso calc 0.69(3) A 1
H H2B 0.787040 0.389558 0.505675 0.028 Uiso calc 0.31(3) A 2
C C3 0.8994(2) 0.4339(2) 0.41775(17) 0.0285(5) Uani d 1 . .
H H3 0.909972 0.365897 0.393401 0.034 Uiso calc 1 . .
C C4 0.9572(2) 0.5195(2) 0.38596(16) 0.0282(5) Uani d 1 . .
H H4 1.006388 0.509933 0.339691 0.034 Uiso calc 1 . .
C C5 0.94261(18) 0.61737(19) 0.42175(15) 0.0228(4) Uani d 1 . .
H H5A 0.980582 0.676479 0.399952 0.027 Uiso calc 0.69(3) A 1
H H5B 0.980582 0.676479 0.399952 0.027 Uiso calc 0.31(3) A 2
C C6 0.70096(17) 0.88806(16) 0.53139(14) 0.0207(5) Uani d 0.62(3) B 1
C C7 0.7032(2) 0.99372(18) 0.51074(17) 0.0276(5) Uani d 1 . .
H H7A 0.735764 1.043126 0.548819 0.033 Uiso calc 0.62(3) B 1
H H7B 0.735764 1.043126 0.548819 0.033 Uiso calc 0.38(3) B 2
C C8 0.6575(2) 1.0263(2) 0.43398(19) 0.0350(6) Uani d 1 . .
H H8 0.657349 1.098958 0.418960 0.042 Uiso calc 1 . .
C C9 0.6110(2) 0.9523(2) 0.37793(18) 0.0368(6) Uani d 1 . .
H H9 0.578834 0.974765 0.325137 0.044 Uiso calc 1 . .
C C10 0.6121(2) 0.8479(2) 0.39921(16) 0.0297(5) Uani d 1 . .
H H10 0.581545 0.797277 0.361044 0.036 Uiso calc 0.62(3) B 1
H H10A 0.581545 0.797277 0.361044 0.036 Uiso calc 0.38(3) B 2
C C11 0.60545(17) 0.69383(16) 0.67607(13) 0.0181(4) Uani d 1 . .
C C12 0.58361(19) 0.76268(17) 0.74716(14) 0.0205(4) Uani d 1 . .
C C13 0.48283(19) 0.76687(19) 0.78479(14) 0.0234(5) Uani d 1 . .
H H13 0.471010 0.814780 0.831333 0.028 Uiso calc 1 . .
C C14 0.39920(19) 0.70421(19) 0.75726(15) 0.0253(5) Uani d 1 . .
C C15 0.42009(19) 0.63418(18) 0.68986(16) 0.0240(5) Uani d 1 . .
H H15 0.364703 0.589014 0.670402 0.029 Uiso calc 1 . .
C C16 0.51939(18) 0.62777(17) 0.64974(14) 0.0211(4) Uani d 1 . .
C C17 0.6651(2) 0.83405(19) 0.79019(15) 0.0250(5) Uani d 1 . .
H H17A 0.716867 0.791058 0.822061 0.038 Uiso calc 1 . .
H H17B 0.629070 0.881774 0.830772 0.038 Uiso calc 1 . .
H H17C 0.701983 0.875357 0.745519 0.038 Uiso calc 1 . .
C C18 0.2900(2) 0.7130(2) 0.7976(2) 0.0367(6) Uani d 1 . .
H H18A 0.296947 0.733539 0.858907 0.055 Uiso calc 1 . .
H H18B 0.253707 0.644859 0.793814 0.055 Uiso calc 1 . .
H H18C 0.248598 0.766439 0.766425 0.055 Uiso calc 1 . .
C C19 0.5262(2) 0.54616(18) 0.57768(16) 0.0258(5) Uani d 1 . .
H H19A 0.556781 0.578532 0.525422 0.039 Uiso calc 1 . .
H H19B 0.454824 0.519629 0.564472 0.039 Uiso calc 1 . .
H H19C 0.571523 0.487629 0.596638 0.039 Uiso calc 1 . .
C C20 0.84221(17) 0.70007(16) 0.70814(13) 0.0187(4) Uani d 1 . .
C C21 0.83877(18) 0.61468(17) 0.76842(14) 0.0194(4) Uani d 1 . .
C C22 0.90158(19) 0.61500(17) 0.84337(15) 0.0218(4) Uani d 1 . .
H H22 0.895115 0.558090 0.883212 0.026 Uiso calc 1 . .
C C23 0.97317(18) 0.69527(18) 0.86195(14) 0.0229(4) Uani d 1 . .
C C24 0.98178(18) 0.77565(19) 0.80091(15) 0.0222(4) Uani d 1 . .
H H24 1.032215 0.830141 0.810637 0.027 Uiso calc 1 . .
C C25 0.91924(17) 0.77949(18) 0.72584(14) 0.0198(4) Uani d 1 . .
C C26 0.77207(19) 0.51561(17) 0.75647(15) 0.0226(5) Uani d 1 . .
H H26A 0.699209 0.535362 0.740715 0.034 Uiso calc 1 . .
H H26B 0.771184 0.475396 0.810947 0.034 Uiso calc 1 . .
H H26C 0.802884 0.472274 0.710061 0.034 Uiso calc 1 . .
C C27 1.0393(2) 0.6943(2) 0.94376(16) 0.0335(6) Uani d 1 . .
H H27A 0.997851 0.723939 0.991945 0.050 Uiso calc 1 . .
H H27B 1.103527 0.736728 0.934811 0.050 Uiso calc 1 . .
H H27C 1.059530 0.621677 0.957731 0.050 Uiso calc 1 . .
C C28 0.9418(2) 0.87384(18) 0.66723(16) 0.0252(5) Uani d 1 . .
H H28A 0.934572 0.852709 0.606139 0.038 Uiso calc 1 . .
H H28B 1.014281 0.899187 0.677740 0.038 Uiso calc 1 . .
H H28C 0.890940 0.930276 0.680135 0.038 Uiso calc 1 . .
C C1' 0.87289(15) 0.62870(15) 0.48904(12) 0.0189(4) Uani d 0.31(3) A 2
N N1' 0.81438(17) 0.54657(16) 0.51912(13) 0.0188(5) Uani d 0.31(3) A 2
C C6' 0.65746(17) 0.81659(16) 0.47604(13) 0.0220(5) Uani d 0.38(3) B 2
N N2' 0.70096(17) 0.88806(16) 0.53139(14) 0.0207(5) Uani d 0.38(3) B 2

loop_
_atom_site_aniso_label
_atom_site_aniso_U_11
_atom_site_aniso_U_22
_atom_site_aniso_U_33
_atom_site_aniso_U_12
_atom_site_aniso_U_13
_atom_site_aniso_U_23
Si1 0.0229(3) 0.0143(2) 0.0169(3) -0.0010(2) 0.0020(2) -0.0006(2)
O1 0.0290(8) 0.0170(7) 0.0204(7) -0.0031(7) 0.0052(6) -0.0021(6)
O2 0.0268(8) 0.0173(6) 0.0203(7) -0.0016(6) 0.0064(7) -0.0020(5)
O3 0.0298(8) 0.0212(7) 0.0193(7) -0.0037(7) -0.0015(6) 0.0004(6)
O4 0.0277(8) 0.0169(6) 0.0188(7) -0.0001(6) -0.0014(7) 0.0020(6)
N1 0.0214(10) 0.0185(9) 0.0169(9) -0.0006(7) -0.0006(7) 0.0000(7)
N2 0.0218(10) 0.0240(10) 0.0202(9) -0.0007(8) 0.0016(8) 0.0022(8)
C1 0.0206(10) 0.0207(10) 0.0150(9) 0.0002(8) -0.0008(8) 0.0006(8)
C2 0.0282(12) 0.0185(10) 0.0226(10) 0.0010(9) -0.0038(9) -0.0003(8)
C3 0.0327(13) 0.0271(11) 0.0256(11) 0.0085(10) -0.0041(10) -0.0088(9)
C4 0.0259(12) 0.0384(12) 0.0204(11) 0.0056(10) 0.0030(10) -0.0043(10)
C5 0.0207(10) 0.0312(11) 0.0165(10) -0.0019(9) 0.0002(9) 0.0029(9)
C6 0.0198(10) 0.0216(10) 0.0208(10) 0.0005(8) 0.0014(8) 0.0033(8)
C7 0.0265(12) 0.0221(11) 0.0341(13) 0.0003(9) 0.0049(10) 0.0044(10)
C8 0.0319(13) 0.0321(13) 0.0412(14) 0.0058(11) 0.0074(12) 0.0170(11)
C9 0.0332(14) 0.0477(15) 0.0295(13) 0.0075(12) 0.0003(11) 0.0172(12)
C10 0.0256(12) 0.0430(14) 0.0204(11) -0.0024(10) 0.0001(9) 0.0031(10)
C11 0.0202(10) 0.0169(10) 0.0172(9) 0.0027(8) -0.0003(8) 0.0007(8)
C12 0.0257(11) 0.0185(10) 0.0171(10) 0.0051(8) -0.0025(8) 0.0025(8)
C13 0.0300(12) 0.0222(11) 0.0181(10) 0.0072(9) 0.0005(9) 0.0005(8)
C14 0.0241(11) 0.0255(11) 0.0261(11) 0.0051(10) 0.0037(9) 0.0066(9)
C15 0.0246(11) 0.0213(11) 0.0260(12) -0.0012(9) -0.0015(9) 0.0030(9)
C16 0.0251(11) 0.0177(10) 0.0204(11) -0.0004(9) -0.0004(9) 0.0027(8)
C17 0.0270(12) 0.0266(11) 0.0216(10) 0.0020(9) 0.0004(9) -0.0076(9)
C18 0.0287(12) 0.0378(14) 0.0436(15) 0.0028(12) 0.0109(11) 0.0019(13)
C19 0.0280(12) 0.0222(11) 0.0273(11) -0.0060(9) 0.0010(10) -0.0035(9)
C20 0.0216(10) 0.0158(9) 0.0186(9) 0.0015(9) 0.0034(8) -0.0011(8)
C21 0.0205(10) 0.0166(9) 0.0210(10) 0.0026(8) 0.0056(8) -0.0005(8)
C22 0.0249(11) 0.0182(10) 0.0223(11) 0.0044(9) 0.0037(9) 0.0023(8)
C23 0.0235(11) 0.0237(11) 0.0215(10) 0.0026(9) 0.0029(8) 0.0003(9)
C24 0.0225(11) 0.0202(10) 0.0237(10) -0.0018(9) 0.0035(8) -0.0030(9)
C25 0.0220(10) 0.0163(10) 0.0211(10) 0.0008(8) 0.0040(8) -0.0007(8)
C26 0.0276(12) 0.0168(10) 0.0232(11) -0.0015(9) 0.0029(9) 0.0027(8)
C27 0.0375(13) 0.0348(13) 0.0281(12) -0.0056(12) -0.0054(11) 0.0063(11)
C28 0.0287(12) 0.0208(11) 0.0260(12) -0.0055(9) -0.0026(10) 0.0025(9)
C1' 0.0214(10) 0.0185(9) 0.0169(9) -0.0006(7) -0.0006(7) 0.0000(7)
N1' 0.0206(10) 0.0207(10) 0.0150(9) 0.0002(8) -0.0008(8) 0.0006(8)
C6' 0.0218(10) 0.0240(10) 0.0202(9) -0.0007(8) 0.0016(8) 0.0022(8)
N2' 0.0198(10) 0.0216(10) 0.0208(10) 0.0005(8) 0.0014(8) 0.0033(8)

loop_
_atom_type_symbol
_atom_type_description
_atom_type_scat_dispersion_real
_atom_type_scat_dispersion_imag
_atom_type_scat_source
C C 0.0181 0.0091 'International Tables Vol C Tables 4.2.6.8 and 6.1.1.4'
H H 0.0000 0.0000 'International Tables Vol C Tables 4.2.6.8 and 6.1.1.4'
N N 0.0311 0.0180 'International Tables Vol C Tables 4.2.6.8 and 6.1.1.4'
O O 0.0492 0.0322 'International Tables Vol C Tables 4.2.6.8 and 6.1.1.4'
Si Si 0.2541 0.3302 'International Tables Vol C Tables 4.2.6.8 and 6.1.1.4'

loop_
_geom_angle_atom_site_label_1
_geom_angle_atom_site_label_2
_geom_angle_atom_site_label_3
_geom_angle_site_symmetry_1
_geom_angle_site_symmetry_3
_geom_angle
_geom_angle_publ_flag
O1 Si1 O3 . . 80.99(7) y
O1 Si1 C11 . . 169.59(8) y
O1 Si1 C20 . . 90.09(8) y
O2 Si1 O1 . . 83.25(7) y
O2 Si1 O3 . . 84.09(7) y
O2 Si1 O4 . . 162.48(8) y
O2 Si1 C11 . . 95.44(8) y
O2 Si1 C20 . . 96.57(8) y
O3 Si1 C11 . . 88.61(8) y
O4 Si1 O1 . . 84.30(7) y
O4 Si1 O3 . . 81.82(7) y
O4 Si1 C11 . . 94.57(8) y
O4 Si1 C20 . . 95.73(8) y
C20 Si1 O3 . . 170.93(8) y
C20 Si1 C11 . . 100.32(9) y
N1 O1 Si1 . . 110.40(13) ?
C1' O1 Si1 . . 110.40(13) ?
C1 O2 Si1 . . 115.67(13) ?
N1' O2 Si1 . . 115.67(13) ?
N2 O3 Si1 . . 110.86(13) ?
C6' O3 Si1 . . 110.86(13) ?
C6 O4 Si1 . . 116.03(13) ?
N2' O4 Si1 . . 116.03(13) ?
O1 N1 C1 . . 114.88(18) ?
O1 N1 C5 . . 123.39(19) ?
C1 N1 C5 . . 121.73(19) ?
O3 N2 C6 . . 115.09(18) ?
O3 N2 C10 . . 123.9(2) ?
C6 N2 C10 . . 120.9(2) ?
O2 C1 N1 . . 115.10(18) ?
O2 C1 C2 . . 124.5(2) ?
N1 C1 C2 . . 120.4(2) ?
C1 C2 H2A . . 120.7 ?
C1 C2 C3 . . 118.6(2) ?
C3 C2 H2A . . 120.7 ?
C3 C2 H2B . . 120.7 ?
N1' C2 H2B . . 120.7 ?
N1' C2 C3 . . 118.6(2) ?
C2 C3 H3 . . 119.8 ?
C2 C3 C4 . . 120.4(2) ?
C4 C3 H3 . . 119.8 ?
C3 C4 H4 . . 120.1 ?
C5 C4 C3 . . 119.7(2) ?
C5 C4 H4 . . 120.1 ?
N1 C5 C4 . . 119.0(2) ?
N1 C5 H5A . . 120.5 ?
C4 C5 H5A . . 120.5 ?
C4 C5 H5B . . 120.5 ?
C1' C5 C4 . . 119.0(2) ?
C1' C5 H5B . . 120.5 ?
O4 C6 N2 . . 114.80(18) ?
O4 C6 C7 . . 124.2(2) ?
N2 C6 C7 . . 120.9(2) ?
C6 C7 H7A . . 120.6 ?
C8 C7 C6 . . 118.8(2) ?
C8 C7 H7A . . 120.6 ?
C8 C7 H7B . . 120.6 ?
C8 C7 N2' . . 118.8(2) ?
N2' C7 H7B . . 120.6 ?
C7 C8 H8 . . 120.0 ?
C7 C8 C9 . . 119.9(2) ?
C9 C8 H8 . . 120.0 ?
C8 C9 H9 . . 120.0 ?
C10 C9 C8 . . 120.0(2) ?
C10 C9 H9 . . 120.0 ?
N2 C10 H10 . . 120.3 ?
C9 C10 N2 . . 119.4(2) ?
C9 C10 H10 . . 120.3 ?
C9 C10 H10A . . 120.3 ?
C9 C10 C6' . . 119.4(2) ?
C6' C10 H10A . . 120.3 ?
C12 C11 Si1 . . 120.12(16) ?
C12 C11 C16 . . 115.5(2) ?
C16 C11 Si1 . . 123.89(16) ?
C11 C12 C17 . . 124.7(2) ?
C13 C12 C11 . . 121.1(2) ?
C13 C12 C17 . . 114.21(19) ?
C12 C13 H13 . . 118.6 ?
C14 C13 C12 . . 122.8(2) ?
C14 C13 H13 . . 118.6 ?
C13 C14 C15 . . 116.8(2) ?
C13 C14 C18 . . 121.5(2) ?
C15 C14 C18 . . 121.7(2) ?
C14 C15 H15 . . 118.8 ?
C14 C15 C16 . . 122.4(2) ?
C16 C15 H15 . . 118.8 ?
C11 C16 C19 . . 124.4(2) ?
C15 C16 C11 . . 121.3(2) ?
C15 C16 C19 . . 114.4(2) ?
C12 C17 H17A . . 109.5 ?
C12 C17 H17B . . 109.5 ?
C12 C17 H17C . . 109.5 ?
H17A C17 H17B . . 109.5 ?
H17A C17 H17C . . 109.5 ?
H17B C17 H17C . . 109.5 ?
C14 C18 H18A . . 109.5 ?
C14 C18 H18B . . 109.5 ?
C14 C18 H18C . . 109.5 ?
H18A C18 H18B . . 109.5 ?
H18A C18 H18C . . 109.5 ?
H18B C18 H18C . . 109.5 ?
C16 C19 H19A . . 109.5 ?
C16 C19 H19B . . 109.5 ?
C16 C19 H19C . . 109.5 ?
H19A C19 H19B . . 109.5 ?
H19A C19 H19C . . 109.5 ?
H19B C19 H19C . . 109.5 ?
C21 C20 Si1 . . 120.11(16) ?
C25 C20 Si1 . . 124.08(16) ?
C25 C20 C21 . . 115.75(19) ?
C20 C21 C26 . . 124.5(2) ?
C22 C21 C20 . . 121.1(2) ?
C22 C21 C26 . . 114.42(19) ?
C21 C22 H22 . . 118.7 ?
C23 C22 C21 . . 122.6(2) ?
C23 C22 H22 . . 118.7 ?
C22 C23 C24 . . 116.8(2) ?
C22 C23 C27 . . 121.5(2) ?
C24 C23 C27 . . 121.7(2) ?
C23 C24 H24 . . 118.7 ?
C23 C24 C25 . . 122.6(2) ?
C25 C24 H24 . . 118.7 ?
C20 C25 C28 . . 124.7(2) ?
C24 C25 C20 . . 121.1(2) ?
C24 C25 C28 . . 114.2(2) ?
C21 C26 H26A . . 109.5 ?
C21 C26 H26B . . 109.5 ?
C21 C26 H26C . . 109.5 ?
H26A C26 H26B . . 109.5 ?
H26A C26 H26C . . 109.5 ?
H26B C26 H26C . . 109.5 ?
C23 C27 H27A . . 109.5 ?
C23 C27 H27B . . 109.5 ?
C23 C27 H27C . . 109.5 ?
H27A C27 H27B . . 109.5 ?
H27A C27 H27C . . 109.5 ?
H27B C27 H27C . . 109.5 ?
C25 C28 H28A . . 109.5 ?
C25 C28 H28B . . 109.5 ?
C25 C28 H28C . . 109.5 ?
H28A C28 H28B . . 109.5 ?
H28A C28 H28C . . 109.5 ?
H28B C28 H28C . . 109.5 ?
O1 C1' C5 . . 123.39(19) ?
O1 C1' N1' . . 114.88(18) ?
N1' C1' C5 . . 121.73(19) ?
O2 N1' C2 . . 124.5(2) ?
O2 N1' C1' . . 115.10(18) ?
C1' N1' C2 . . 120.4(2) ?
O3 C6' C10 . . 123.9(2) ?
O3 C6' N2' . . 115.09(18) ?
N2' C6' C10 . . 120.9(2) ?
O4 N2' C7 . . 124.2(2) ?
O4 N2' C6' . . 114.80(18) ?
C6' N2' C7 . . 120.9(2) ?

loop_
_geom_bond_atom_site_label_1
_geom_bond_atom_site_label_2
_geom_bond_site_symmetry_2
_geom_bond_distance
_geom_bond_publ_flag
Si1 O1 . 1.9291(16) y
Si1 O2 . 1.7896(15) y
Si1 O3 . 1.9581(16) y
Si1 O4 . 1.8096(15) y
Si1 C11 . 1.975(2) y
Si1 C20 . 1.955(2) y
O1 N1 . 1.326(2) ?
O1 C1' . 1.326(2) ?
O2 C1 . 1.314(3) ?
O2 N1' . 1.314(3) ?
O3 N2 . 1.317(3) ?
O3 C6' . 1.317(3) ?
O4 C6 . 1.319(3) ?
O4 N2' . 1.319(3) ?
N1 C1 . 1.357(3) ?
N1 C5 . 1.363(3) ?
N2 C6 . 1.358(3) ?
N2 C10 . 1.369(3) ?
C1 C2 . 1.376(3) ?
C2 H2A . 0.9500 ?
C2 H2B . 0.9500 ?
C2 C3 . 1.378(4) ?
C2 N1' . 1.376(3) ?
C3 H3 . 0.9500 ?
C3 C4 . 1.394(4) ?
C4 H4 . 0.9500 ?
C4 C5 . 1.371(3) ?
C5 H5A . 0.9500 ?
C5 H5B . 0.9500 ?
C5 C1' . 1.363(3) ?
C6 C7 . 1.378(3) ?
C7 H7A . 0.9500 ?
C7 H7B . 0.9500 ?
C7 C8 . 1.375(4) ?
C7 N2' . 1.378(3) ?
C8 H8 . 0.9500 ?
C8 C9 . 1.402(4) ?
C9 H9 . 0.9500 ?
C9 C10 . 1.365(4) ?
C10 H10 . 0.9500 ?
C10 H10A . 0.9500 ?
C10 C6' . 1.369(3) ?
C11 C12 . 1.425(3) ?
C11 C16 . 1.427(3) ?
C12 C13 . 1.394(3) ?
C12 C17 . 1.519(3) ?
C13 H13 . 0.9500 ?
C13 C14 . 1.384(4) ?
C14 C15 . 1.389(4) ?
C14 C18 . 1.510(3) ?
C15 H15 . 0.9500 ?
C15 C16 . 1.395(3) ?
C16 C19 . 1.518(3) ?
C17 H17A . 0.9800 ?
C17 H17B . 0.9800 ?
C17 H17C . 0.9800 ?
C18 H18A . 0.9800 ?
C18 H18B . 0.9800 ?
C18 H18C . 0.9800 ?
C19 H19A . 0.9800 ?
C19 H19B . 0.9800 ?
C19 H19C . 0.9800 ?
C20 C21 . 1.426(3) ?
C20 C25 . 1.424(3) ?
C21 C22 . 1.396(3) ?
C21 C26 . 1.522(3) ?
C22 H22 . 0.9500 ?
C22 C23 . 1.389(3) ?
C23 C24 . 1.390(3) ?
C23 C27 . 1.507(3) ?
C24 H24 . 0.9500 ?
C24 C25 . 1.396(3) ?
C25 C28 . 1.524(3) ?
C26 H26A . 0.9800 ?
C26 H26B . 0.9800 ?
C26 H26C . 0.9800 ?
C27 H27A . 0.9800 ?
C27 H27B . 0.9800 ?
C27 H27C . 0.9800 ?
C28 H28A . 0.9800 ?
C28 H28B . 0.9800 ?
C28 H28C . 0.9800 ?
C1' N1' . 1.357(3) ?
C6' N2' . 1.358(3) ?

loop_
_geom_torsion_atom_site_label_1
_geom_torsion_atom_site_label_2
_geom_torsion_atom_site_label_3
_geom_torsion_atom_site_label_4
_geom_torsion_site_symmetry_1
_geom_torsion_site_symmetry_2
_geom_torsion_site_symmetry_3
_geom_torsion_site_symmetry_4
_geom_torsion
_geom_torsion_publ_flag
Si1 O1 N1 C1 . . . . -7.0(2) ?
Si1 O1 N1 C5 . . . . 173.30(17) ?
Si1 O1 C1' C5 . . . . 173.30(17) ?
Si1 O1 C1' N1' . . . . -7.0(2) ?
Si1 O2 C1 N1 . . . . 4.9(2) ?
Si1 O2 C1 C2 . . . . -176.23(18) ?
Si1 O2 N1' C2 . . . . -176.23(18) ?
Si1 O2 N1' C1' . . . . 4.9(2) ?
Si1 O3 N2 C6 . . . . -7.2(2) ?
Si1 O3 N2 C10 . . . . 175.59(18) ?
Si1 O3 C6' C10 . . . . 175.59(18) ?
Si1 O3 C6' N2' . . . . -7.2(2) ?
Si1 O4 C6 N2 . . . . 9.7(2) ?
Si1 O4 C6 C7 . . . . -172.30(18) ?
Si1 O4 N2' C7 . . . . -172.30(18) ?
Si1 O4 N2' C6' . . . . 9.7(2) ?
Si1 C11 C12 C13 . . . . 169.91(16) ?
Si1 C11 C12 C17 . . . . -12.0(3) ?
Si1 C11 C16 C15 . . . . -170.09(17) ?
Si1 C11 C16 C19 . . . . 9.9(3) ?
Si1 C20 C21 C22 . . . . -172.32(16) ?
Si1 C20 C21 C26 . . . . 10.1(3) ?
Si1 C20 C25 C24 . . . . 173.31(16) ?
Si1 C20 C25 C28 . . . . -6.9(3) ?
O1 Si1 O2 C1 . . . . -6.88(15) ?
O1 Si1 O2 N1' . . . . -6.88(15) ?
O1 Si1 O4 C6 . . . . 71.06(15) ?
O1 Si1 O4 N2' . . . . 71.06(15) ?
O1 N1 C1 O2 . . . . 1.8(3) ?
O1 N1 C1 C2 . . . . -177.11(19) ?
O1 N1 C5 C4 . . . . 177.0(2) ?
O1 C1' N1' O2 . . . . 1.8(3) ?
O1 C1' N1' C2 . . . . -177.11(19) ?
O2 Si1 O4 C6 . . . . 26.2(4) ?
O2 Si1 O4 N2' . . . . 26.2(4) ?
O2 C1 C2 C3 . . . . -179.6(2) ?
O3 Si1 O2 C1 . . . . 74.71(15) ?
O3 Si1 O2 N1' . . . . 74.71(15) ?
O3 Si1 O4 C6 . . . . -10.62(15) ?
O3 Si1 O4 N2' . . . . -10.62(15) ?
O3 N2 C6 O4 . . . . -1.0(3) ?
O3 N2 C6 C7 . . . . -179.0(2) ?
O3 N2 C10 C9 . . . . 177.3(2) ?
O3 C6' N2' O4 . . . . -1.0(3) ?
O3 C6' N2' C7 . . . . -179.0(2) ?
O4 Si1 O2 C1 . . . . 38.1(4) ?
O4 Si1 O2 N1' . . . . 38.1(4) ?
O4 C6 C7 C8 . . . . -175.9(2) ?
N1 C1 C2 C3 . . . . -0.8(3) ?
N2 C6 C7 C8 . . . . 2.0(4) ?
C1 N1 C5 C4 . . . . -2.8(3) ?
C1 C2 C3 C4 . . . . -0.8(4) ?
C2 C3 C4 C5 . . . . 0.6(4) ?
C3 C2 N1' O2 . . . . -179.6(2) ?
C3 C2 N1' C1' . . . . -0.8(3) ?
C3 C4 C5 N1 . . . . 1.1(4) ?
C3 C4 C5 C1' . . . . 1.1(4) ?
C4 C5 C1' O1 . . . . 177.0(2) ?
C4 C5 C1' N1' . . . . -2.8(3) ?
C5 N1 C1 O2 . . . . -178.44(19) ?
C5 N1 C1 C2 . . . . 2.6(3) ?
C5 C1' N1' O2 . . . . -178.44(19) ?
C5 C1' N1' C2 . . . . 2.6(3) ?
C6 N2 C10 C9 . . . . 0.3(4) ?
C6 C7 C8 C9 . . . . -0.9(4) ?
C7 C8 C9 C10 . . . . -0.6(4) ?
C8 C7 N2' O4 . . . . -175.9(2) ?
C8 C7 N2' C6' . . . . 2.0(4) ?
C8 C9 C10 N2 . . . . 0.9(4) ?
C8 C9 C10 C6' . . . . 0.9(4) ?
C9 C10 C6' O3 . . . . 177.3(2) ?
C9 C10 C6' N2' . . . . 0.3(4) ?
C10 N2 C6 O4 . . . . 176.3(2) ?
C10 N2 C6 C7 . . . . -1.8(3) ?
C10 C6' N2' O4 . . . . 176.3(2) ?
C10 C6' N2' C7 . . . . -1.8(3) ?
C11 Si1 O2 C1 . . . . 162.73(15) ?
C11 Si1 O2 N1' . . . . 162.73(15) ?
C11 Si1 O4 C6 . . . . -98.55(16) ?
C11 Si1 O4 N2' . . . . -98.55(16) ?
C11 C12 C13 C14 . . . . 1.2(3) ?
C12 C11 C16 C15 . . . . 2.2(3) ?
C12 C11 C16 C19 . . . . -177.9(2) ?
C12 C13 C14 C15 . . . . 0.9(3) ?
C12 C13 C14 C18 . . . . -178.1(2) ?
C13 C14 C15 C16 . . . . -1.4(3) ?
C14 C15 C16 C11 . . . . -0.2(3) ?
C14 C15 C16 C19 . . . . 179.8(2) ?
C16 C11 C12 C13 . . . . -2.7(3) ?
C16 C11 C12 C17 . . . . 175.4(2) ?
C17 C12 C13 C14 . . . . -177.1(2) ?
C18 C14 C15 C16 . . . . 177.6(2) ?
C20 Si1 O2 C1 . . . . -96.19(16) ?
C20 Si1 O2 N1' . . . . -96.19(16) ?
C20 Si1 O4 C6 . . . . 160.58(15) ?
C20 Si1 O4 N2' . . . . 160.58(15) ?
C20 C21 C22 C23 . . . . -2.5(3) ?
C21 C20 C25 C24 . . . . -3.9(3) ?
C21 C20 C25 C28 . . . . 175.9(2) ?
C21 C22 C23 C24 . . . . -1.4(3) ?
C21 C22 C23 C27 . . . . 179.4(2) ?
C22 C23 C24 C25 . . . . 2.6(3) ?
C23 C24 C25 C20 . . . . 0.2(3) ?
C23 C24 C25 C28 . . . . -179.6(2) ?
C25 C20 C21 C22 . . . . 5.0(3) ?
C25 C20 C21 C26 . . . . -172.6(2) ?
C26 C21 C22 C23 . . . . 175.3(2) ?
C27 C23 C24 C25 . . . . -178.2(2) ?
N1' C2 C3 C4 . . . . -0.8(4) ?
N2' C7 C8 C9 . . . . -0.9(4) ?
